data_7229891
loop_
_publ_author_name
'Singh, Anuja'
'Pati, Avik Kumar'
'Mishra, Ashok Kumar'

_publ_section_title
;
 Photophysics and peripheral ring size dependent aggregate emission of
 cross-conjugated enediynes: applications to white light emission and
 vapor sensing.
;
_journal_issue 6
_journal_name_full 'Physical chemistry chemical physics : PCCP'
_journal_page_first 4167
_journal_page_last 4180
_journal_paper_doi 10.1039/c7cp08091c
_journal_volume 20
_journal_year 2018
_chemical_formula_moiety 'C40 H24'
_chemical_formula_sum 'C40 H24'
_chemical_formula_weight 504.59
_space_group_crystal_system monoclinic
_space_group_IT_number 14
_space_group_name_Hall '-P 2yn'
_space_group_name_H-M_alt 'P 1 21/n 1'
_symmetry_space_group_name_Hall '-P 2yn'
_symmetry_space_group_name_H-M 'P 1 21/n 1'
_atom_sites_solution_hydrogens geom
_audit_creation_method SHELXL-2014/7
_audit_update_record
;
2017-08-31 deposited with the CCDC.
2018-01-03 downloaded from the CCDC.
;
_cell_angle_alpha 90
_cell_angle_beta 95.557(3)
_cell_angle_gamma 90
_cell_formula_units_Z 4
_cell_length_a 12.6331(13)
_cell_length_b 15.3655(18)
_cell_length_c 14.1392(15)
_cell_measurement_reflns_used 1281
_cell_measurement_temperature 296(2)
_cell_measurement_theta_max 17.56
_cell_measurement_theta_min 2.27
_cell_volume 2731.7(5)
_computing_cell_refinement 'Bruker SAINT'
_computing_data_collection 'Bruker APEX2'
_computing_data_reduction 'Bruker SAINT'
_computing_molecular_graphics 'Bruker SHELXTL'
_computing_publication_material 'Bruker SHELXTL'
_computing_structure_refinement 'SHELXL-2014/7 (Sheldrick, 2014)'
_computing_structure_solution 'SHELXS-97 (Sheldrick 2008)'
_diffrn_ambient_temperature 296(2)
_diffrn_measured_fraction_theta_full 0.998
_diffrn_measured_fraction_theta_max 0.998
_diffrn_measurement_device_type 'Bruker APEX-II CCD'
_diffrn_measurement_method '\f and \w scans'
_diffrn_radiation_type MoK\a
_diffrn_radiation_wavelength 0.71073
_diffrn_reflns_av_R_equivalents 0.0292
_diffrn_reflns_av_unetI/netI 0.0295
_diffrn_reflns_Laue_measured_fraction_full 0.998
_diffrn_reflns_Laue_measured_fraction_max 0.998
_diffrn_reflns_limit_h_max 10
_diffrn_reflns_limit_h_min -10
_diffrn_reflns_limit_k_max 13
_diffrn_reflns_limit_k_min -12
_diffrn_reflns_limit_l_max 12
_diffrn_reflns_limit_l_min -12
_diffrn_reflns_number 6164
_diffrn_reflns_point_group_measured_fraction_full 0.998
_diffrn_reflns_point_group_measured_fraction_max 0.998
_diffrn_reflns_theta_full 17.658
_diffrn_reflns_theta_max 17.658
_diffrn_reflns_theta_min 1.962
_exptl_absorpt_coefficient_mu 0.070
_exptl_absorpt_correction_T_max 0.992
_exptl_absorpt_correction_T_min 0.980
_exptl_absorpt_correction_type multi-scan
_exptl_absorpt_process_details 'SADABS V2014/5(Bruker AXS.Inc)'
_exptl_crystal_colour yellow
_exptl_crystal_density_diffrn 1.227
_exptl_crystal_description Block
_exptl_crystal_F_000 1056
_exptl_crystal_size_max 0.290
_exptl_crystal_size_mid 0.210
_exptl_crystal_size_min 0.120
_refine_diff_density_max 0.300
_refine_diff_density_min -0.110
_refine_diff_density_rms 0.028
_refine_ls_extinction_coef 0.0009(3)
_refine_ls_extinction_expression Fc^*^=kFc[1+0.001xFc^2^\l^3^/sin(2\q)]^-1/4^
_refine_ls_extinction_method 'SHELXL-2014/7 (Sheldrick 2014'
_refine_ls_goodness_of_fit_ref 1.025
_refine_ls_hydrogen_treatment constr
_refine_ls_matrix_type full
_refine_ls_number_parameters 362
_refine_ls_number_reflns 1770
_refine_ls_number_restraints 0
_refine_ls_restrained_S_all 1.025
_refine_ls_R_factor_all 0.0673
_refine_ls_R_factor_gt 0.0478
_refine_ls_shift/su_max 0.000
_refine_ls_shift/su_mean 0.000
_refine_ls_structure_factor_coef Fsqd
_refine_ls_weighting_details 'w=1/[\s^2^(Fo^2^)+(0.0287P)^2^+3.2750P] where P=(Fo^2^+2Fc^2^)/3'
_refine_ls_weighting_scheme calc
_refine_ls_wR_factor_gt 0.0977
_refine_ls_wR_factor_ref 0.1111
_reflns_Friedel_coverage 0.000
_reflns_number_gt 1340
_reflns_number_total 1770
_reflns_threshold_expression 'I > 2\s(I)'
_cod_data_source_file c7cp08091c2.cif
_cod_data_source_block an
_cod_depositor_comments 'Adding full bibliography for 7229891.cif.'
_cod_database_code 7229891
_shelx_shelxl_version_number 2014/7
_shelx_space_group_comment
; 
The symmetry employed for this shelxl refinement is uniquely defined 
by the following loop, which should always be used as a source of 
symmetry information in preference to the above space-group names. 
They are only intended as comments. 
;
_shelx_estimated_absorpt_t_min 0.980
_shelx_estimated_absorpt_t_max 0.992

loop_
_space_group_symop_operation_xyz
'x, y, z'
'-x+1/2, y+1/2, -z+1/2'
'-x, -y, -z'
'x-1/2, -y-1/2, z-1/2'

loop_
_atom_site_label
_atom_site_type_symbol
_atom_site_fract_x
_atom_site_fract_y
_atom_site_fract_z
_atom_site_U_iso_or_equiv
_atom_site_adp_type
_atom_site_occupancy
_atom_site_site_symmetry_order
_atom_site_calc_flag
_atom_site_refinement_flags_posn
_atom_site_refinement_flags_adp
C1 C -0.3018(9) 0.4367(5) 0.8513(4) 0.103(2) Uani 1 1 d . .
H1 H -0.3126 0.4965 0.8478 0.124 Uiso 1 1 calc R U
C2 C -0.3907(7) 0.3812(8) 0.8572(5) 0.137(3) Uani 1 1 d . .
H2 H -0.4586 0.4041 0.8595 0.164 Uiso 1 1 calc R U
C3 C -0.3742(7) 0.2935(8) 0.8596(4) 0.108(3) Uani 1 1 d . .
H3 H -0.4316 0.2559 0.8617 0.129 Uiso 1 1 calc R U
C4 C -0.2722(9) 0.2599(6) 0.8588(3) 0.078(2) Uani 1 1 d . .
C5 C -0.2458(9) 0.1740(8) 0.8599(5) 0.118(3) Uani 1 1 d . .
H5 H -0.3003 0.1337 0.8628 0.142 Uiso 1 1 calc R U
C6 C -0.1470(13) 0.1436(6) 0.8570(6) 0.151(3) Uani 1 1 d . .
H6 H -0.1355 0.0838 0.8587 0.182 Uiso 1 1 calc R U
C7 C -0.0614(7) 0.1990(9) 0.8517(5) 0.135(3) Uani 1 1 d . .
H7 H 0.0064 0.1764 0.8484 0.162 Uiso 1 1 calc R U
C8 C -0.0767(7) 0.2867(6) 0.8512(4) 0.0813(18) Uani 1 1 d . .
H8 H -0.0194 0.3243 0.8490 0.098 Uiso 1 1 calc R U
C9 C -0.1813(8) 0.3200(7) 0.8541(3) 0.072(2) Uani 1 1 d . .
C10 C -0.2042(7) 0.4061(6) 0.8506(3) 0.0762(18) Uani 1 1 d . .
C11 C -0.1120(6) 0.4700(4) 0.8436(3) 0.0757(18) Uani 1 1 d . .
C12 C -0.0429(5) 0.5217(4) 0.8359(3) 0.0638(17) Uani 1 1 d . .
C13 C 0.0361(4) 0.5856(4) 0.8260(4) 0.0469(13) Uani 1 1 d . .
C14 C 0.0693(4) 0.5960(3) 0.7318(4) 0.0505(15) Uani 1 1 d . .
C15 C 0.0998(4) 0.6103(3) 0.6558(5) 0.0501(15) Uani 1 1 d . .
C16 C 0.1392(4) 0.6303(4) 0.5664(4) 0.0474(13) Uani 1 1 d . .
C17 C 0.1270(4) 0.5733(4) 0.4919(5) 0.0618(15) Uani 1 1 d . .
H17 H 0.0919 0.5208 0.4990 0.074 Uiso 1 1 calc R U
C18 C 0.1666(4) 0.5926(5) 0.4048(4) 0.0687(16) Uani 1 1 d . .
H18 H 0.1581 0.5532 0.3547 0.082 Uiso 1 1 calc R U
C19 C 0.2175(4) 0.6695(5) 0.3944(4) 0.0676(16) Uani 1 1 d . .
H19 H 0.2437 0.6819 0.3367 0.081 Uiso 1 1 calc R U
C20 C 0.2316(4) 0.7305(4) 0.4679(5) 0.0524(14) Uani 1 1 d . .
C21 C 0.2830(4) 0.8108(5) 0.4567(4) 0.0672(16) Uani 1 1 d . .
H21 H 0.3067 0.8247 0.3983 0.081 Uiso 1 1 calc R U
C22 C 0.2981(4) 0.8675(4) 0.5290(6) 0.0807(18) Uani 1 1 d . .
H22 H 0.3330 0.9198 0.5209 0.097 Uiso 1 1 calc R U
C23 C 0.2611(5) 0.8477(4) 0.6170(4) 0.0828(18) Uani 1 1 d . .
H23 H 0.2718 0.8870 0.6671 0.099 Uiso 1 1 calc R U
C24 C 0.2099(4) 0.7715(5) 0.6292(4) 0.0665(15) Uani 1 1 d . .
H24 H 0.1855 0.7597 0.6878 0.080 Uiso 1 1 calc R U
C25 C 0.1929(4) 0.7105(4) 0.5562(4) 0.0470(13) Uani 1 1 d . .
C26 C 0.0759(4) 0.6353(4) 0.8979(4) 0.0550(15) Uani 1 1 d . .
H26 H 0.0494 0.6276 0.9564 0.066 Uiso 1 1 calc R U
C27 C 0.1591(6) 0.7016(5) 0.8913(3) 0.0480(14) Uani 1 1 d . .
C28 C 0.2652(7) 0.6761(5) 0.8891(3) 0.0602(16) Uani 1 1 d . .
C29 C 0.2985(7) 0.5889(6) 0.8935(4) 0.095(2) Uani 1 1 d . .
H29 H 0.2482 0.5450 0.8963 0.114 Uiso 1 1 calc R U
C30 C 0.4024(10) 0.5678(6) 0.8937(6) 0.147(3) Uani 1 1 d . .
H30 H 0.4233 0.5097 0.8972 0.177 Uiso 1 1 calc R U
C31 C 0.4791(7) 0.6342(10) 0.8887(7) 0.161(4) Uani 1 1 d . .
H31 H 0.5504 0.6192 0.8888 0.193 Uiso 1 1 calc R U
C32 C 0.4516(8) 0.7181(8) 0.8838(5) 0.123(3) Uani 1 1 d . .
H32 H 0.5036 0.7605 0.8806 0.148 Uiso 1 1 calc R U
C33 C 0.3437(7) 0.7430(7) 0.8833(3) 0.0749(17) Uani 1 1 d . .
C34 C 0.3124(9) 0.8284(7) 0.8773(4) 0.0803(19) Uani 1 1 d . .
H34 H 0.3639 0.8708 0.8713 0.096 Uiso 1 1 calc R U
C35 C 0.2093(8) 0.8544(6) 0.8798(4) 0.0724(17) Uani 1 1 d . .
C36 C 0.1790(8) 0.9420(7) 0.8734(5) 0.118(2) Uani 1 1 d . .
H36 H 0.2302 0.9841 0.8653 0.142 Uiso 1 1 calc R U
C37 C 0.0794(11) 0.9663(5) 0.8785(7) 0.164(4) Uani 1 1 d . .
H37 H 0.0616 1.0250 0.8750 0.197 Uiso 1 1 calc R U
C38 C 0.0008(6) 0.9042(8) 0.8892(6) 0.147(3) Uani 1 1 d . .
H38 H -0.0689 0.9222 0.8934 0.176 Uiso 1 1 calc R U
C39 C 0.0245(7) 0.8179(6) 0.8936(4) 0.0940(19) Uani 1 1 d . .
H39 H -0.0293 0.7775 0.8995 0.113 Uiso 1 1 calc R U
C40 C 0.1301(6) 0.7889(6) 0.8893(3) 0.0595(15) Uani 1 1 d . .

loop_
_atom_site_aniso_label
_atom_site_aniso_U_11
_atom_site_aniso_U_22
_atom_site_aniso_U_33
_atom_site_aniso_U_23
_atom_site_aniso_U_13
_atom_site_aniso_U_12
C1 0.084(5) 0.080(6) 0.147(6) -0.012(4) 0.025(5) -0.023(7)
C2 0.101(8) 0.119(7) 0.193(8) -0.008(6) 0.027(5) 0.017(8)
C3 0.067(7) 0.145(11) 0.111(5) -0.011(5) 0.011(4) -0.023(7)
C4 0.130(9) 0.051(7) 0.053(4) 0.001(3) 0.008(4) -0.055(8)
C5 0.154(10) 0.101(10) 0.097(5) 0.003(5) 0.003(5) -0.040(7)
C6 0.172(9) 0.093(8) 0.189(9) 0.005(6) 0.010(8) -0.001(10)
C7 0.132(8) 0.107(9) 0.169(7) 0.003(6) 0.027(6) 0.013(8)
C8 0.100(7) 0.060(6) 0.083(4) -0.002(3) 0.008(4) -0.003(5)
C9 0.125(9) 0.061(7) 0.028(3) -0.004(3) 0.003(3) 0.018(8)
C10 0.087(7) 0.090(9) 0.053(4) -0.004(4) 0.016(3) 0.004(7)
C11 0.107(6) 0.078(5) 0.043(3) -0.002(3) 0.014(3) -0.034(5)
C12 0.088(5) 0.064(5) 0.042(3) -0.005(3) 0.017(3) -0.028(4)
C13 0.053(4) 0.039(4) 0.052(4) 0.005(4) 0.020(3) -0.017(3)
C14 0.051(3) 0.040(3) 0.062(5) 0.001(3) 0.011(3) -0.012(3)
C15 0.047(3) 0.044(4) 0.061(5) 0.003(3) 0.010(3) -0.002(3)
C16 0.046(3) 0.051(5) 0.047(5) 0.006(4) 0.014(3) 0.000(3)
C17 0.063(4) 0.066(4) 0.057(4) -0.011(4) 0.007(3) -0.007(3)
C18 0.071(4) 0.097(6) 0.039(5) -0.012(3) 0.013(3) -0.005(4)
C19 0.065(4) 0.095(5) 0.045(4) 0.008(5) 0.018(3) -0.001(4)
C20 0.048(3) 0.066(5) 0.045(5) 0.001(5) 0.009(3) 0.007(3)
C21 0.068(4) 0.073(5) 0.065(5) 0.020(4) 0.029(3) -0.001(4)
C22 0.085(4) 0.064(5) 0.097(5) 0.005(5) 0.027(4) -0.012(3)
C23 0.116(5) 0.070(6) 0.066(5) 0.000(4) 0.029(4) -0.014(4)
C24 0.091(4) 0.056(4) 0.057(4) 0.008(4) 0.027(3) -0.014(4)
C25 0.048(3) 0.059(5) 0.036(5) 0.002(4) 0.012(3) 0.010(4)
C26 0.071(4) 0.051(4) 0.045(4) -0.012(3) 0.014(3) -0.013(4)
C27 0.057(6) 0.048(6) 0.040(3) -0.008(3) 0.007(3) -0.025(6)
C28 0.046(6) 0.078(7) 0.059(3) -0.013(3) 0.016(3) -0.018(7)
C29 0.088(7) 0.070(7) 0.129(5) -0.017(4) 0.028(4) 0.015(5)
C30 0.089(6) 0.123(8) 0.234(9) -0.017(6) 0.041(6) 0.034(8)
C31 0.072(7) 0.182(11) 0.237(10) -0.036(9) 0.053(6) 0.005(10)
C32 0.076(9) 0.138(9) 0.160(7) -0.027(6) 0.030(5) -0.023(7)
C33 0.053(7) 0.106(8) 0.068(4) -0.012(4) 0.013(3) -0.014(8)
C34 0.083(8) 0.079(8) 0.079(4) -0.006(4) 0.007(4) -0.038(6)
C35 0.081(7) 0.052(7) 0.083(4) -0.001(3) -0.002(4) -0.015(7)
C36 0.109(8) 0.066(8) 0.174(7) 0.007(5) -0.013(5) -0.029(6)
C37 0.134(8) 0.056(6) 0.297(11) 0.001(6) -0.014(8) -0.004(8)
C38 0.093(7) 0.076(6) 0.266(10) -0.002(6) -0.005(6) 0.018(7)
C39 0.070(7) 0.063(7) 0.146(6) -0.003(4) -0.001(4) -0.007(5)
C40 0.064(6) 0.049(6) 0.065(4) -0.003(3) 0.001(3) -0.021(7)

loop_
_atom_type_symbol
_atom_type_description
_atom_type_scat_dispersion_real
_atom_type_scat_dispersion_imag
_atom_type_scat_source
C C 0.0033 0.0016 'International Tables Vol C Tables 4.2.6.8 and 6.1.1.4'
H H 0.0000 0.0000 'International Tables Vol C Tables 4.2.6.8 and 6.1.1.4'

loop_
_geom_angle_atom_site_label_1
_geom_angle_atom_site_label_2
_geom_angle_atom_site_label_3
_geom_angle
C10 C1 C2 122.2(7)
C10 C1 H1 118.9
C2 C1 H1 118.9
C3 C2 C1 118.3(7)
C3 C2 H2 120.8
C1 C2 H2 120.8
C2 C3 C4 120.5(7)
C2 C3 H3 119.8
C4 C3 H3 119.8
C5 C4 C3 125.9(9)
C5 C4 C9 114.5(9)
C3 C4 C9 119.5(8)
C6 C5 C4 124.6(9)
C6 C5 H5 117.7
C4 C5 H5 117.7
C5 C6 C7 121.5(9)
C5 C6 H6 119.2
C7 C6 H6 119.2
C8 C7 C6 119.9(8)
C8 C7 H7 120.1
C6 C7 H7 120.1
C7 C8 C9 119.2(7)
C7 C8 H8 120.4
C9 C8 H8 120.4
C10 C9 C8 123.2(9)
C10 C9 C4 116.6(8)
C8 C9 C4 120.3(8)
C1 C10 C9 122.9(7)
C1 C10 C11 119.2(8)
C9 C10 C11 117.8(8)
C12 C11 C10 177.5(7)
C11 C12 C13 177.7(6)
C26 C13 C12 122.7(5)
C26 C13 C14 121.3(5)
C12 C13 C14 116.1(5)
C15 C14 C13 175.3(5)
C14 C15 C16 177.5(6)
C17 C16 C25 119.8(5)
C17 C16 C15 121.2(6)
C25 C16 C15 119.0(6)
C16 C17 C18 121.1(5)
C16 C17 H17 119.5
C18 C17 H17 119.5
C19 C18 C17 119.3(5)
C19 C18 H18 120.3
C17 C18 H18 120.3
C18 C19 C20 122.1(5)
C18 C19 H19 119.0
C20 C19 H19 119.0
C19 C20 C21 122.0(6)
C19 C20 C25 118.6(6)
C21 C20 C25 119.4(6)
C22 C21 C20 121.0(5)
C22 C21 H21 119.5
C20 C21 H21 119.5
C21 C22 C23 120.0(5)
C21 C22 H22 120.0
C23 C22 H22 120.0
C24 C23 C22 120.2(5)
C24 C23 H23 119.9
C22 C23 H23 119.9
C23 C24 C25 121.8(5)
C23 C24 H24 119.1
C25 C24 H24 119.1
C24 C25 C20 117.6(6)
C24 C25 C16 123.3(6)
C20 C25 C16 119.1(6)
C13 C26 C27 124.6(4)
C13 C26 H26 117.7
C27 C26 H26 117.7
C40 C27 C28 121.3(6)
C40 C27 C26 118.8(7)
C28 C27 C26 119.9(7)
C27 C28 C29 123.3(8)
C27 C28 C33 118.0(7)
C29 C28 C33 118.7(8)
C30 C29 C28 121.0(7)
C30 C29 H29 119.5
C28 C29 H29 119.5
C29 C30 C31 119.8(8)
C29 C30 H30 120.1
C31 C30 H30 120.1
C32 C31 C30 121.5(8)
C32 C31 H31 119.2
C30 C31 H31 119.2
C31 C32 C33 120.5(8)
C31 C32 H32 119.8
C33 C32 H32 119.8
C34 C33 C32 122.0(9)
C34 C33 C28 119.5(7)
C32 C33 C28 118.5(9)
C35 C34 C33 123.2(6)
C35 C34 H34 118.4
C33 C34 H34 118.4
C34 C35 C36 122.3(9)
C34 C35 C40 118.2(7)
C36 C35 C40 119.5(8)
C37 C36 C35 121.6(7)
C37 C36 H36 119.2
C35 C36 H36 119.2
C36 C37 C38 120.3(8)
C36 C37 H37 119.9
C38 C37 H37 119.9
C39 C38 C37 121.1(7)
C39 C38 H38 119.5
C37 C38 H38 119.5
C38 C39 C40 120.6(7)
C38 C39 H39 119.7
C40 C39 H39 119.7
C27 C40 C39 123.4(7)
C27 C40 C35 119.6(7)
C39 C40 C35 116.9(8)

loop_
_geom_bond_atom_site_label_1
_geom_bond_atom_site_label_2
_geom_bond_distance
C1 C10 1.320(7)
C1 C2 1.419(9)
C1 H1 0.9300
C2 C3 1.365(9)
C2 H2 0.9300
C3 C4 1.389(9)
C3 H3 0.9300
C4 C5 1.360(10)
C4 C9 1.480(8)
C5 C6 1.337(9)
C5 H5 0.9300
C6 C7 1.383(10)
C6 H6 0.9300
C7 C8 1.361(8)
C7 H7 0.9300
C8 C9 1.421(8)
C8 H8 0.9300
C9 C10 1.355(7)
C10 C11 1.534(9)
C11 C12 1.193(8)
C12 C13 1.416(7)
C13 C26 1.331(6)
C13 C14 1.443(7)
C14 C15 1.196(7)
C15 C16 1.437(7)
C16 C17 1.368(6)
C16 C25 1.421(6)
C17 C18 1.406(6)
C17 H17 0.9300
C18 C19 1.359(6)
C18 H18 0.9300
C19 C20 1.398(6)
C19 H19 0.9300
C20 C21 1.409(6)
C20 C25 1.418(6)
C21 C22 1.343(7)
C21 H21 0.9300
C22 C23 1.403(7)
C22 H22 0.9300
C23 C24 1.357(6)
C23 H23 0.9300
C24 C25 1.396(6)
C24 H24 0.9300
C26 C27 1.473(7)
C26 H26 0.9300
C27 C40 1.389(6)
C27 C28 1.400(7)
C28 C29 1.404(7)
C28 C33 1.435(7)
C29 C30 1.352(8)
C29 H29 0.9300
C30 C31 1.415(10)
C30 H30 0.9300
C31 C32 1.335(9)
C31 H31 0.9300
C32 C33 1.415(9)
C32 H32 0.9300
C33 C34 1.372(8)
C34 C35 1.365(8)
C34 H34 0.9300
C35 C36 1.400(9)
C35 C40 1.435(7)
C36 C37 1.321(9)
C36 H36 0.9300
C37 C38 1.396(9)
C37 H37 0.9300
C38 C39 1.360(8)
C38 H38 0.9300
C39 C40 1.413(7)
C39 H39 0.9300

loop_
_geom_torsion_atom_site_label_1
_geom_torsion_atom_site_label_2
_geom_torsion_atom_site_label_3
_geom_torsion_atom_site_label_4
_geom_torsion
C10 C1 C2 C3 -1.8(11)
C1 C2 C3 C4 1.7(11)
C2 C3 C4 C5 -179.2(7)
C2 C3 C4 C9 -0.8(9)
C3 C4 C5 C6 178.5(7)
C9 C4 C5 C6 0.0(10)
C4 C5 C6 C7 -0.6(14)
C5 C6 C7 C8 1.4(13)
C6 C7 C8 C9 -1.4(10)
C7 C8 C9 C10 -177.7(5)
C7 C8 C9 C4 0.8(8)
C5 C4 C9 C10 178.5(5)
C3 C4 C9 C10 -0.1(7)
C5 C4 C9 C8 -0.1(7)
C3 C4 C9 C8 -178.7(5)
C2 C1 C10 C9 0.9(10)
C2 C1 C10 C11 179.7(6)
C8 C9 C10 C1 178.5(5)
C4 C9 C10 C1 0.0(8)
C8 C9 C10 C11 -0.3(7)
C4 C9 C10 C11 -178.8(4)
C25 C16 C17 C18 -0.1(7)
C15 C16 C17 C18 -179.3(4)
C16 C17 C18 C19 -0.3(7)
C17 C18 C19 C20 -0.2(7)
C18 C19 C20 C21 -179.0(5)
C18 C19 C20 C25 1.0(7)
C19 C20 C21 C22 -178.3(5)
C25 C20 C21 C22 1.7(7)
C20 C21 C22 C23 -0.9(8)
C21 C22 C23 C24 -0.1(8)
C22 C23 C24 C25 0.5(8)
C23 C24 C25 C20 0.3(7)
C23 C24 C25 C16 -179.7(5)
C19 C20 C25 C24 178.6(4)
C21 C20 C25 C24 -1.3(6)
C19 C20 C25 C16 -1.4(6)
C21 C20 C25 C16 178.7(4)
C17 C16 C25 C24 -179.1(4)
C15 C16 C25 C24 0.1(6)
C17 C16 C25 C20 1.0(6)
C15 C16 C25 C20 -179.8(4)
C12 C13 C26 C27 179.1(5)
C14 C13 C26 C27 -2.8(8)
C13 C26 C27 C40 104.9(6)
C13 C26 C27 C28 -76.3(6)
C40 C27 C28 C29 178.3(4)
C26 C27 C28 C29 -0.5(7)
C40 C27 C28 C33 -0.8(6)
C26 C27 C28 C33 -179.5(4)
C27 C28 C29 C30 -178.1(6)
C33 C28 C29 C30 0.9(8)
C28 C29 C30 C31 -0.5(11)
C29 C30 C31 C32 0.1(14)
C30 C31 C32 C33 -0.1(14)
C31 C32 C33 C34 -179.3(7)
C31 C32 C33 C28 0.5(11)
C27 C28 C33 C34 -2.0(7)
C29 C28 C33 C34 178.9(5)
C27 C28 C33 C32 178.2(5)
C29 C28 C33 C32 -0.9(7)
C32 C33 C34 C35 -177.9(6)
C28 C33 C34 C35 2.3(8)
C33 C34 C35 C36 -179.9(5)
C33 C34 C35 C40 0.1(8)
C34 C35 C36 C37 -178.0(7)
C40 C35 C36 C37 1.9(10)
C35 C36 C37 C38 -1.0(13)
C36 C37 C38 C39 -0.7(14)
C37 C38 C39 C40 1.2(11)
C28 C27 C40 C39 -178.5(5)
C26 C27 C40 C39 0.3(7)
C28 C27 C40 C35 3.2(7)
C26 C27 C40 C35 -178.0(4)
C38 C39 C40 C27 -178.6(6)
C38 C39 C40 C35 -0.2(8)
C34 C35 C40 C27 -2.9(7)
C36 C35 C40 C27 177.1(5)
C34 C35 C40 C39 178.7(5)
C36 C35 C40 C39 -1.3(7)
